data_7203256
loop_
_publ_author_name
'Barnett, Sarah A.'
'Tocher, Derek A.'
'Vickers, Martin'

_publ_section_title
;
 The solvates of o-acetamidobenzamide
;
_journal_issue 4
_journal_name_full CrystEngComm
_journal_page_first 313
_journal_paper_doi 10.1039/b600288a
_journal_volume 8
_journal_year 2006
_chemical_formula_moiety 'C9.17 H10.17 Cl0.50 N2 O2'
_chemical_formula_sum 'C9.17 H10.17 Cl0.5 N2 O2'
_chemical_formula_weight 198.08
_chemical_name_common (C9H10N2O2)6.(CHCl3)
_chemical_name_systematic
;
o-Acetamidobenzamide Chloroform (6/1)
;
_space_group_IT_number 169
_symmetry_cell_setting hexagonal
_symmetry_space_group_name_Hall 'P 61'
_symmetry_space_group_name_H-M 'P 61'
_atom_sites_solution_hydrogens 'found from delta-F; solvent H geometrically placed'
_atom_sites_solution_primary direct
_atom_sites_solution_secondary 'difference Fourier synthesis'
_audit_creation_method SHELXL-97
_cell_angle_alpha 90.00
_cell_angle_beta 90.00
_cell_angle_gamma 120.00
_cell_formula_units_Z 36
_cell_length_a 21.910(2)
_cell_length_b 21.910
_cell_length_c 20.559(2)
_cell_measurement_reflns_used 15169
_cell_measurement_temperature 150(2)
_cell_measurement_theta_max 28.012
_cell_measurement_theta_min 2.254
_cell_volume 8547.1(11)
_computing_cell_refinement 'Bruker SAINT'
_computing_data_collection 'Bruker SMART'
_computing_data_reduction 'Bruker SAINT'
_computing_molecular_graphics 'Bruker SHELXTL'
_computing_publication_material 'Bruker SHELXTL and local programs'
_computing_structure_refinement 'SHELXL-97 (Sheldrick, 1997)'
_computing_structure_solution 'SHELXS-97 (Sheldrick, 1990)'
_diffrn_ambient_temperature 150(2)
_diffrn_measured_fraction_theta_full 0.999
_diffrn_measured_fraction_theta_max 0.987
_diffrn_measurement_device_type 'Bruker SMART APEX diffractometer'
_diffrn_measurement_method '\w rotation with narrow frames'
_diffrn_radiation_monochromator graphite
_diffrn_radiation_source 'fine-focus sealed tube'
_diffrn_radiation_type MoK\a
_diffrn_radiation_wavelength 0.71073
_diffrn_reflns_av_R_equivalents 0.0435
_diffrn_reflns_av_sigmaI/netI 0.0359
_diffrn_reflns_limit_h_max 28
_diffrn_reflns_limit_h_min -29
_diffrn_reflns_limit_k_max 29
_diffrn_reflns_limit_k_min -29
_diffrn_reflns_limit_l_max 26
_diffrn_reflns_limit_l_min -27
_diffrn_reflns_number 76405
_diffrn_reflns_theta_full 26.00
_diffrn_reflns_theta_max 28.31
_diffrn_reflns_theta_min 1.46
_diffrn_standards_decay_% 0
_diffrn_standards_number 0
_exptl_absorpt_coefficient_mu 0.234
_exptl_absorpt_correction_T_max 1.0000
_exptl_absorpt_correction_T_min 0.8612
_exptl_absorpt_correction_type multi-scan
_exptl_absorpt_process_details 'SADABS v2.03'
_exptl_crystal_colour Colourless
_exptl_crystal_density_diffrn 1.385
_exptl_crystal_density_method 'not measured'
_exptl_crystal_description 'Hexagonal Bipyramidal'
_exptl_crystal_F_000 3732
_exptl_crystal_size_max 0.60
_exptl_crystal_size_mid 0.59
_exptl_crystal_size_min 0.50
_refine_diff_density_max 0.789
_refine_diff_density_min -0.685
_refine_diff_density_rms 0.063
_refine_ls_abs_structure_details 'Flack H D (1983), Acta Cryst. A39, 876-881'
_refine_ls_abs_structure_Flack 0.04(7)
_refine_ls_extinction_method none
_refine_ls_goodness_of_fit_ref 1.039
_refine_ls_hydrogen_treatment 'rigid rotor model for methyls; solvent H riding; others freely refined'
_refine_ls_matrix_type full
_refine_ls_number_parameters 913
_refine_ls_number_reflns 13800
_refine_ls_number_restraints 1
_refine_ls_restrained_S_all 1.039
_refine_ls_R_factor_all 0.0766
_refine_ls_R_factor_gt 0.0583
_refine_ls_shift/su_max 0.001
_refine_ls_shift/su_mean 0.000
_refine_ls_structure_factor_coef Fsqd
_refine_ls_weighting_details 'calc w=1/[\s^2^(Fo^2^)+(0.0813P)^2^+3.8700P] where P=(Fo^2^+2Fc^2^)/3'
_refine_ls_weighting_scheme calc
_refine_ls_wR_factor_gt 0.1406
_refine_ls_wR_factor_ref 0.1541
_reflns_number_gt 11192
_reflns_number_total 7219
_reflns_threshold_expression I>2\s(I)
_cod_data_source_file b600288a.txt
_cod_data_source_block '[(AABA)6.(CHCl3)]'
_cod_depositor_comments
;
The following automatic conversions were performed:
'_symmetry_cell_setting' value 'Hexagonal' changed to 'hexagonal'
according to '/home/saulius/struct/CIF-dictionaries/cif_core.dic'
dictionary named 'cif_core.dic' version 2.4.1 from 2010-06-29.

Automatic conversion script
Id: cif_fix_enum 1527 2010-12-29 10:47:43Z saulius 

The following automatic conversions were performed:

'_atom_sites_solution_primary' value 'direct methods' was changed to
'direct'.

Automatic conversion script
Id: cif_fix_values 6452 2018-10-05 10:23:21Z andrius 
;
_cod_original_cell_volume 8546.8(12)
_cod_original_sg_symbol_H-M P6(1)
_cod_original_formula_sum 'C9.17 H10.17 Cl0.50 N2 O2'
_cod_database_code 7203256

loop_
_symmetry_equiv_pos_as_xyz
'x, y, z'
'-y, x-y, z+1/3'
'-x+y, -x, z+2/3'
'-x, -y, z+1/2'
'y, -x+y, z+5/6'
'x-y, x, z+1/6'

loop_
_atom_site_label
_atom_site_type_symbol
_atom_site_fract_x
_atom_site_fract_y
_atom_site_fract_z
_atom_site_U_iso_or_equiv
_atom_site_adp_type
_atom_site_occupancy
_atom_site_symmetry_multiplicity
_atom_site_calc_flag
_atom_site_refinement_flags
_atom_site_disorder_assembly
_atom_site_disorder_group
C1 C 0.02564(13) 0.03915(12) 0.23305(12) 0.0215(5) Uani 1 1 d . . .
C2 C 0.09512(13) 0.09500(13) 0.22536(13) 0.0221(5) Uani 1 1 d . . .
C3 C 0.15012(14) 0.08090(14) 0.23252(15) 0.0301(6) Uani 1 1 d . . .
H3 H 0.1947(19) 0.1167(18) 0.2325(17) 0.033(8) Uiso 1 1 d . . .
C4 C 0.13770(16) 0.01435(15) 0.24690(17) 0.0346(6) Uani 1 1 d . . .
H4 H 0.178(2) 0.0097(19) 0.2476(19) 0.049(10) Uiso 1 1 d . . .
C5 C 0.06929(15) -0.04022(14) 0.25334(15) 0.0307(6) Uani 1 1 d . . .
H5 H 0.0608(15) -0.0875(15) 0.2625(13) 0.017(6) Uiso 1 1 d . . .
C6 C 0.01357(14) -0.02830(13) 0.24715(14) 0.0271(5) Uani 1 1 d . . .
H6 H -0.0318(16) -0.0655(15) 0.2549(14) 0.020(7) Uiso 1 1 d . . .
C7 C 0.11166(13) 0.16866(13) 0.20978(14) 0.0251(5) Uani 1 1 d . . .
O1 O 0.06542(10) 0.18600(9) 0.21301(11) 0.0336(5) Uani 1 1 d . . .
N1 N 0.17665(12) 0.21539(12) 0.19197(14) 0.0329(6) Uani 1 1 d . . .
H1A H 0.1869(16) 0.2583(17) 0.1841(16) 0.026(8) Uiso 1 1 d . . .
H1B H 0.2061(18) 0.2040(17) 0.1876(16) 0.032(9) Uiso 1 1 d . . .
C8 C -0.10075(13) 0.00690(13) 0.22335(14) 0.0264(5) Uani 1 1 d . . .
C9 C -0.14447(14) 0.04168(15) 0.21383(17) 0.0350(6) Uani 1 1 d . . .
H9A H -0.1566 0.0398 0.1677 0.052 Uiso 1 1 calc R . .
H9B H -0.1175 0.0909 0.2279 0.052 Uiso 1 1 calc R . .
H9C H -0.1877 0.0169 0.2397 0.052 Uiso 1 1 calc R . .
O2 O -0.12779(10) -0.05679(10) 0.22756(12) 0.0376(5) Uani 1 1 d . . .
N2 N -0.03058(11) 0.05276(12) 0.22656(12) 0.0261(5) Uani 1 1 d . . .
H2 H -0.0184(18) 0.0938(19) 0.2223(16) 0.030(8) Uiso 1 1 d . . .
C11 C 0.65765(13) 0.89804(13) 0.02797(13) 0.0254(5) Uani 1 1 d . . .
C12 C 0.72790(13) 0.95318(13) 0.03616(13) 0.0242(5) Uani 1 1 d . . .
C13 C 0.77953(15) 0.93524(15) 0.04870(15) 0.0304(6) Uani 1 1 d . . .
H13 H 0.8231(19) 0.9667(18) 0.0595(17) 0.036(9) Uiso 1 1 d . . .
C14 C 0.76354(17) 0.86598(16) 0.05369(16) 0.0364(7) Uani 1 1 d . . .
H14 H 0.8021(19) 0.8583(19) 0.0676(17) 0.040(9) Uiso 1 1 d . . .
C15 C 0.69448(17) 0.81309(16) 0.04686(17) 0.0363(7) Uani 1 1 d . . .
H15 H 0.679(2) 0.768(2) 0.053(2) 0.065(13) Uiso 1 1 d . . .
C16 C 0.64241(16) 0.82842(15) 0.03470(15) 0.0319(6) Uani 1 1 d . . .
H16 H 0.5992(18) 0.7920(19) 0.0262(16) 0.032(8) Uiso 1 1 d . . .
C17 C 0.74711(13) 1.02884(13) 0.03222(13) 0.0251(5) Uani 1 1 d . . .
O11 O 0.70198(10) 1.04593(10) 0.02125(12) 0.0380(5) Uani 1 1 d . . .
N11 N 0.81378(12) 1.07856(13) 0.04167(13) 0.0286(5) Uani 1 1 d . . .
H11A H 0.823(2) 1.117(2) 0.038(2) 0.062(13) Uiso 1 1 d . . .
H11B H 0.8450(17) 1.0711(16) 0.0440(15) 0.022(8) Uiso 1 1 d . . .
C18 C 0.53789(14) 0.87235(14) -0.00545(16) 0.0317(6) Uani 1 1 d . . .
C19 C 0.49918(16) 0.91089(17) -0.0219(2) 0.0430(8) Uani 1 1 d . . .
H19A H 0.5137 0.9323 -0.0651 0.065 Uiso 1 1 calc R . .
H19B H 0.5103 0.9478 0.0104 0.065 Uiso 1 1 calc R . .
H19C H 0.4483 0.8777 -0.0219 0.065 Uiso 1 1 calc R . .
O12 O 0.50978(11) 0.80871(11) -0.00994(15) 0.0511(7) Uani 1 1 d . . .
N12 N 0.60507(12) 0.91450(12) 0.01413(13) 0.0291(5) Uani 1 1 d . . .
H12 H 0.623(2) 0.957(2) 0.011(2) 0.045(10) Uiso 1 1 d . . .
C21 C 0.47451(13) 0.87294(13) 0.32356(14) 0.0255(5) Uani 1 1 d . . .
C22 C 0.40494(13) 0.81583(12) 0.31668(14) 0.0248(5) Uani 1 1 d . . .
C23 C 0.35136(14) 0.83109(14) 0.30647(17) 0.0336(6) Uani 1 1 d . . .
H23 H 0.3047(18) 0.7924(17) 0.2951(16) 0.032(8) Uiso 1 1 d . . .
C24 C 0.36336(15) 0.89884(15) 0.30444(18) 0.0377(7) Uani 1 1 d . . .
H24 H 0.325(2) 0.9053(18) 0.2986(17) 0.041(9) Uiso 1 1 d . . .
C25 C 0.43108(15) 0.95411(15) 0.31152(18) 0.0376(7) Uani 1 1 d . . .
H25 H 0.4369(19) 0.998(2) 0.3161(18) 0.044(10) Uiso 1 1 d . . .
C26 C 0.48656(15) 0.94176(14) 0.32108(16) 0.0331(6) Uani 1 1 d . . .
H26 H 0.5324(19) 0.9768(18) 0.3298(17) 0.037(9) Uiso 1 1 d . . .
C27 C 0.38886(14) 0.74069(13) 0.31901(15) 0.0282(6) Uani 1 1 d . . .
O21 O 0.43650(10) 0.72570(9) 0.31986(12) 0.0374(5) Uani 1 1 d . . .
N21 N 0.32187(13) 0.69066(13) 0.32079(16) 0.0377(7) Uani 1 1 d . . .
H21A H 0.3155(19) 0.653(2) 0.3166(18) 0.043(10) Uiso 1 1 d . . .
H21B H 0.284(2) 0.6946(19) 0.3230(18) 0.043(10) Uiso 1 1 d . . .
C28 C 0.59878(14) 0.90334(14) 0.34472(15) 0.0309(6) Uani 1 1 d . . .
C29 C 0.64359(15) 0.86909(16) 0.34829(18) 0.0374(7) Uani 1 1 d . . .
H29A H 0.6646 0.8715 0.3056 0.056 Uiso 1 1 calc R . .
H29B H 0.6143 0.8196 0.3612 0.056 Uiso 1 1 calc R . .
H29C H 0.6811 0.8938 0.3804 0.056 Uiso 1 1 calc R . .
O22 O 0.62415(11) 0.96681(10) 0.35269(15) 0.0486(6) Uani 1 1 d . . .
N22 N 0.52980(11) 0.85875(12) 0.33262(13) 0.0275(5) Uani 1 1 d . . .
H22 H 0.5180(17) 0.8171(19) 0.3298(16) 0.030(8) Uiso 1 1 d . . .
C31 C 0.25122(13) 0.50951(13) 0.16740(15) 0.0276(5) Uani 1 1 d . . .
C32 C 0.18069(13) 0.45400(12) 0.16872(13) 0.0235(5) Uani 1 1 d . . .
C33 C 0.12691(14) 0.47015(14) 0.16424(17) 0.0314(6) Uani 1 1 d . . .
H33 H 0.0790(18) 0.4331(18) 0.1559(16) 0.035(8) Uiso 1 1 d . . .
C34 C 0.14138(15) 0.53886(15) 0.15864(19) 0.0404(8) Uani 1 1 d . . .
H34 H 0.104(2) 0.5483(19) 0.1569(18) 0.046(10) Uiso 1 1 d . . .
C35 C 0.20995(17) 0.59244(16) 0.1595(2) 0.0468(9) Uani 1 1 d . . .
H35 H 0.224(3) 0.637(3) 0.158(3) 0.084(15) Uiso 1 1 d . . .
C36 C 0.26427(16) 0.57864(15) 0.1635(2) 0.0430(8) Uani 1 1 d . . .
H36 H 0.3052(19) 0.6103(19) 0.1652(17) 0.038(9) Uiso 1 1 d . . .
C37 C 0.16236(13) 0.37822(13) 0.17705(13) 0.0241(5) Uani 1 1 d . . .
O31 O 0.20881(10) 0.36151(9) 0.17635(11) 0.0307(4) Uani 1 1 d . . .
N31 N 0.09528(12) 0.32943(12) 0.18512(13) 0.0298(5) Uani 1 1 d . . .
H31A H 0.0891(17) 0.2876(18) 0.1899(16) 0.030(8) Uiso 1 1 d . . .
H31B H 0.0588(19) 0.3366(17) 0.1871(16) 0.033(9) Uiso 1 1 d . . .
C38 C 0.37650(13) 0.53809(14) 0.16341(15) 0.0292(6) Uani 1 1 d . . .
C39 C 0.41953(15) 0.50246(15) 0.16891(17) 0.0361(7) Uani 1 1 d . . .
H39A H 0.4343 0.4966 0.1254 0.054 Uiso 1 1 calc R . .
H39B H 0.3912 0.4561 0.1892 0.054 Uiso 1 1 calc R . .
H39C H 0.4613 0.5313 0.1956 0.054 Uiso 1 1 calc R . .
O32 O 0.40365(10) 0.60092(10) 0.15249(13) 0.0436(6) Uani 1 1 d . . .
N32 N 0.30590(11) 0.49395(12) 0.17122(13) 0.0308(5) Uani 1 1 d . . .
H32 H 0.2910(16) 0.4487(17) 0.1763(15) 0.023(7) Uiso 1 1 d . . .
C41 C 0.51339(13) 0.88498(13) 0.16110(14) 0.0248(5) Uani 1 1 d . . .
C42 C 0.50074(13) 0.81514(13) 0.16211(14) 0.0245(5) Uani 1 1 d . . .
C43 C 0.43326(15) 0.76136(14) 0.14618(19) 0.0394(7) Uani 1 1 d . . .
H43 H 0.429(2) 0.717(2) 0.151(2) 0.050(10) Uiso 1 1 d . . .
C44 C 0.37924(16) 0.77350(16) 0.13125(19) 0.0415(8) Uani 1 1 d . . .
H44 H 0.3321(19) 0.7340(19) 0.1142(17) 0.042(9) Uiso 1 1 d . . .
C45 C 0.39214(15) 0.84166(16) 0.13196(19) 0.0401(7) Uani 1 1 d . . .
H45 H 0.3540(17) 0.8495(17) 0.1209(16) 0.032(8) Uiso 1 1 d . . .
C46 C 0.45800(15) 0.89709(15) 0.14671(17) 0.0355(7) Uani 1 1 d . . .
H46 H 0.465(3) 0.943(3) 0.145(2) 0.081(15) Uiso 1 1 d . . .
C47 C 0.55725(13) 0.79823(14) 0.17723(14) 0.0268(5) Uani 1 1 d . . .
O41 O 0.61811(10) 0.84491(10) 0.19211(11) 0.0319(4) Uani 1 1 d . . .
N41 N 0.54148(14) 0.73134(13) 0.17498(17) 0.0397(7) Uani 1 1 d . . .
H41A H 0.571(2) 0.721(2) 0.1818(19) 0.045(10) Uiso 1 1 d . . .
H41B H 0.501(2) 0.697(2) 0.1716(18) 0.040(9) Uiso 1 1 d . . .
C48 C 0.60726(14) 1.01026(14) 0.16862(17) 0.0336(6) Uani 1 1 d . . .
C49 C 0.68452(15) 1.05506(16) 0.18381(18) 0.0395(7) Uani 1 1 d . . .
H49A H 0.7118 1.0657 0.1435 0.059 Uiso 1 1 calc R . .
H49B H 0.6988 1.0295 0.2136 0.059 Uiso 1 1 calc R . .
H49C H 0.6932 1.0991 0.2043 0.059 Uiso 1 1 calc R . .
O42 O 0.57294(11) 1.03715(11) 0.15075(15) 0.0514(7) Uani 1 1 d . . .
N42 N 0.58150(12) 0.94025(11) 0.17427(13) 0.0280(5) Uani 1 1 d . . .
H42 H 0.6128(18) 0.9305(18) 0.1863(17) 0.034(9) Uiso 1 1 d . . .
C51 C 0.25027(13) 0.39877(13) 0.33052(13) 0.0235(5) Uani 1 1 d . . .
C52 C 0.32032(13) 0.45427(13) 0.33462(13) 0.0230(5) Uani 1 1 d . . .
C53 C 0.37377(14) 0.43802(14) 0.33909(15) 0.0303(6) Uani 1 1 d . . .
H53 H 0.4207(14) 0.4740(13) 0.3442(12) 0.009(6) Uiso 1 1 d . . .
C54 C 0.35976(15) 0.36897(15) 0.33685(17) 0.0339(6) Uani 1 1 d . . .
H54 H 0.3993(18) 0.3600(18) 0.3404(18) 0.041(9) Uiso 1 1 d . . .
C55 C 0.29146(15) 0.31507(14) 0.32899(17) 0.0340(6) Uani 1 1 d . . .
H55 H 0.2803(19) 0.261(2) 0.3273(19) 0.050(10) Uiso 1 1 d . . .
C56 C 0.23658(14) 0.32913(14) 0.32640(15) 0.0292(6) Uani 1 1 d . . .
H56 H 0.1884(18) 0.2912(18) 0.3240(17) 0.037(9) Uiso 1 1 d . . .
C57 C 0.33821(13) 0.53022(13) 0.33256(14) 0.0251(5) Uani 1 1 d . . .
O51 O 0.29099(9) 0.54618(9) 0.33539(12) 0.0365(5) Uani 1 1 d . . .
N51 N 0.40501(12) 0.57999(13) 0.32586(14) 0.0322(5) Uani 1 1 d . . .
H51A H 0.4145(19) 0.624(2) 0.3238(18) 0.044(10) Uiso 1 1 d . . .
H51B H 0.439(2) 0.5746(19) 0.3198(18) 0.042(10) Uiso 1 1 d . . .
C58 C 0.12587(13) 0.36968(14) 0.34090(15) 0.0281(6) Uani 1 1 d . . .
C59 C 0.08004(14) 0.40240(15) 0.33465(17) 0.0345(6) Uani 1 1 d . . .
H59A H 0.0420 0.3752 0.3035 0.052 Uiso 1 1 calc R . .
H59B H 0.1085 0.4510 0.3192 0.052 Uiso 1 1 calc R . .
H59C H 0.0597 0.4023 0.3771 0.052 Uiso 1 1 calc R . .
O52 O 0.10148(11) 0.30872(11) 0.35791(14) 0.0468(6) Uani 1 1 d . . .
N52 N 0.19502(11) 0.41355(11) 0.32775(12) 0.0252(5) Uani 1 1 d . . .
H52 H 0.2056(14) 0.4545(15) 0.3238(13) 0.012(6) Uiso 1 1 d . . .
C1S C 0.2098(2) 0.34744(19) 0.4943(2) 0.0557(10) Uani 1 1 d . . .
H1SA H 0.1991 0.3342 0.4474 0.067 Uiso 1 1 calc R . .
Cl1S Cl 0.21179(10) 0.42714(7) 0.50339(9) 0.0995(5) Uani 1 1 d . . .
Cl2S Cl 0.14513(6) 0.28116(7) 0.53720(8) 0.0899(4) Uani 1 1 d . . .
Cl3S Cl 0.29197(7) 0.35750(10) 0.50889(7) 0.0945(5) Uani 1 1 d . . .

loop_
_atom_site_aniso_label
_atom_site_aniso_U_11
_atom_site_aniso_U_22
_atom_site_aniso_U_33
_atom_site_aniso_U_23
_atom_site_aniso_U_13
_atom_site_aniso_U_12
C1 0.0197(11) 0.0186(11) 0.0259(12) -0.0031(9) -0.0040(9) 0.0095(9)
C2 0.0197(11) 0.0174(11) 0.0303(13) -0.0021(9) -0.0022(10) 0.0100(10)
C3 0.0188(12) 0.0217(12) 0.0484(17) -0.0013(11) -0.0011(11) 0.0090(11)
C4 0.0259(14) 0.0287(14) 0.0544(18) 0.0035(13) -0.0004(13) 0.0176(12)
C5 0.0296(14) 0.0187(12) 0.0461(17) 0.0040(11) -0.0003(12) 0.0138(11)
C6 0.0209(12) 0.0165(12) 0.0391(15) 0.0007(10) -0.0007(11) 0.0057(10)
C7 0.0190(12) 0.0141(11) 0.0390(15) -0.0028(10) -0.0025(10) 0.0059(9)
O1 0.0191(9) 0.0183(9) 0.0645(14) 0.0029(9) 0.0023(9) 0.0102(7)
N1 0.0197(11) 0.0158(11) 0.0632(17) 0.0045(10) 0.0062(11) 0.0089(9)
C8 0.0201(12) 0.0216(12) 0.0365(15) -0.0003(10) -0.0009(10) 0.0097(10)
C9 0.0205(12) 0.0307(14) 0.0557(19) 0.0016(13) -0.0015(12) 0.0143(11)
O2 0.0188(9) 0.0192(9) 0.0682(15) 0.0001(9) -0.0018(9) 0.0044(8)
N2 0.0194(10) 0.0165(10) 0.0407(13) 0.0015(9) -0.0002(9) 0.0077(9)
C11 0.0220(12) 0.0207(12) 0.0312(13) -0.0001(10) 0.0035(10) 0.0090(10)
C12 0.0198(12) 0.0197(12) 0.0320(13) -0.0003(10) 0.0019(10) 0.0090(10)
C13 0.0225(13) 0.0224(13) 0.0436(16) 0.0000(11) -0.0017(12) 0.0092(11)
C14 0.0363(16) 0.0302(15) 0.0501(18) 0.0006(13) -0.0049(13) 0.0221(13)
C15 0.0386(16) 0.0202(13) 0.0483(18) 0.0033(12) 0.0000(13) 0.0134(12)
C16 0.0271(14) 0.0196(13) 0.0422(16) -0.0006(11) -0.0019(12) 0.0066(11)
C17 0.0194(11) 0.0177(11) 0.0371(14) -0.0007(10) 0.0021(10) 0.0085(10)
O11 0.0199(9) 0.0180(9) 0.0745(15) -0.0011(9) -0.0057(9) 0.0082(7)
N11 0.0175(11) 0.0179(11) 0.0496(15) 0.0011(10) 0.0010(10) 0.0081(9)
C18 0.0217(12) 0.0258(13) 0.0448(16) -0.0030(12) 0.0014(12) 0.0098(11)
C19 0.0257(14) 0.0352(16) 0.070(2) -0.0044(15) -0.0056(14) 0.0170(13)
O12 0.0270(11) 0.0236(10) 0.095(2) -0.0155(12) -0.0108(12) 0.0072(9)
N12 0.0182(10) 0.0183(11) 0.0470(14) -0.0019(10) -0.0004(9) 0.0062(9)
C21 0.0227(12) 0.0176(11) 0.0389(14) 0.0014(10) 0.0007(11) 0.0121(10)
C22 0.0201(11) 0.0154(11) 0.0393(15) 0.0029(10) 0.0040(10) 0.0093(9)
C23 0.0179(12) 0.0192(12) 0.062(2) 0.0030(12) 0.0035(12) 0.0081(10)
C24 0.0218(13) 0.0269(14) 0.069(2) 0.0063(14) 0.0045(13) 0.0158(12)
C25 0.0318(15) 0.0164(12) 0.068(2) 0.0003(13) -0.0006(14) 0.0148(11)
C26 0.0218(13) 0.0170(12) 0.0574(19) -0.0045(12) -0.0054(12) 0.0072(10)
C27 0.0201(12) 0.0192(12) 0.0448(16) 0.0035(11) 0.0046(11) 0.0094(10)
O21 0.0225(9) 0.0155(8) 0.0751(16) 0.0023(9) 0.0026(9) 0.0102(7)
N21 0.0180(11) 0.0131(11) 0.079(2) 0.0031(11) 0.0079(12) 0.0058(9)
C28 0.0259(13) 0.0226(13) 0.0431(16) -0.0008(11) -0.0048(12) 0.0112(11)
C29 0.0279(14) 0.0357(15) 0.0542(19) -0.0006(14) -0.0062(13) 0.0200(13)
O22 0.0257(10) 0.0196(10) 0.098(2) -0.0054(11) -0.0143(11) 0.0093(8)
N22 0.0177(10) 0.0154(10) 0.0494(14) 0.0022(10) -0.0003(10) 0.0082(8)
C31 0.0215(12) 0.0200(12) 0.0436(15) 0.0036(11) 0.0027(11) 0.0120(10)
C32 0.0220(12) 0.0140(11) 0.0342(14) 0.0006(10) -0.0003(10) 0.0087(9)
C33 0.0197(12) 0.0220(12) 0.0519(17) 0.0049(12) 0.0030(12) 0.0098(11)
C34 0.0247(14) 0.0247(13) 0.078(2) 0.0056(15) 0.0038(14) 0.0173(12)
C35 0.0347(16) 0.0182(13) 0.089(3) 0.0072(16) 0.0091(17) 0.0143(12)
C36 0.0211(14) 0.0168(13) 0.087(3) 0.0052(15) 0.0066(15) 0.0061(11)
C37 0.0226(12) 0.0155(11) 0.0338(14) -0.0018(10) -0.0012(10) 0.0093(9)
O31 0.0219(9) 0.0167(8) 0.0545(12) 0.0012(8) 0.0029(9) 0.0104(7)
N31 0.0210(11) 0.0133(10) 0.0548(15) 0.0004(10) -0.0026(10) 0.0084(9)
C38 0.0209(12) 0.0210(12) 0.0450(16) -0.0015(11) -0.0001(11) 0.0099(10)
C39 0.0246(13) 0.0273(14) 0.0577(19) 0.0006(13) 0.0027(13) 0.0140(11)
O32 0.0207(10) 0.0185(9) 0.0850(18) 0.0055(10) 0.0032(10) 0.0049(8)
N32 0.0193(10) 0.0154(10) 0.0564(16) 0.0027(10) 0.0019(10) 0.0077(9)
C41 0.0187(11) 0.0171(11) 0.0372(14) -0.0002(10) -0.0008(10) 0.0079(9)
C42 0.0204(12) 0.0163(11) 0.0371(14) -0.0008(10) -0.0012(10) 0.0094(10)
C43 0.0266(14) 0.0144(12) 0.075(2) -0.0008(13) -0.0074(14) 0.0083(11)
C44 0.0230(14) 0.0253(14) 0.073(2) 0.0001(14) -0.0119(14) 0.0094(12)
C45 0.0228(14) 0.0264(14) 0.074(2) 0.0024(14) -0.0088(14) 0.0145(12)
C46 0.0267(14) 0.0214(13) 0.061(2) 0.0013(13) -0.0052(13) 0.0141(11)
C47 0.0217(12) 0.0227(12) 0.0373(14) -0.0016(11) 0.0029(11) 0.0122(10)
O41 0.0198(9) 0.0221(9) 0.0566(13) -0.0053(9) -0.0048(8) 0.0125(8)
N41 0.0188(11) 0.0204(11) 0.083(2) 0.0009(12) -0.0028(12) 0.0123(10)
C48 0.0236(13) 0.0226(13) 0.0549(18) -0.0049(12) -0.0005(12) 0.0118(11)
C49 0.0256(14) 0.0253(14) 0.059(2) -0.0075(13) -0.0035(13) 0.0065(11)
O42 0.0290(11) 0.0199(10) 0.106(2) 0.0046(11) -0.0037(12) 0.0131(9)
N42 0.0215(10) 0.0177(10) 0.0470(14) -0.0033(9) -0.0048(10) 0.0115(9)
C51 0.0206(11) 0.0183(11) 0.0317(13) -0.0010(10) 0.0001(10) 0.0099(10)
C52 0.0215(11) 0.0187(11) 0.0311(13) -0.0005(10) 0.0001(10) 0.0118(10)
C53 0.0210(12) 0.0230(13) 0.0472(17) 0.0031(12) 0.0024(11) 0.0112(11)
C54 0.0303(14) 0.0266(13) 0.0542(19) 0.0041(12) 0.0038(13) 0.0213(12)
C55 0.0344(14) 0.0198(12) 0.0532(18) -0.0004(12) 0.0032(13) 0.0176(11)
C56 0.0237(13) 0.0183(12) 0.0446(16) -0.0026(11) -0.0015(12) 0.0096(10)
C57 0.0194(11) 0.0183(11) 0.0384(14) -0.0026(10) -0.0016(10) 0.0101(9)
O51 0.0189(9) 0.0170(9) 0.0759(16) 0.0006(9) 0.0040(10) 0.0106(7)
N51 0.0196(11) 0.0174(11) 0.0595(16) -0.0012(10) -0.0002(11) 0.0092(9)
C58 0.0191(11) 0.0216(12) 0.0415(15) -0.0016(11) -0.0018(11) 0.0085(10)
C59 0.0219(12) 0.0314(14) 0.0517(18) -0.0023(13) 0.0008(12) 0.0145(11)
O52 0.0236(10) 0.0225(10) 0.0904(18) 0.0154(11) 0.0094(11) 0.0085(8)
N52 0.0198(10) 0.0146(10) 0.0414(13) -0.0007(9) -0.0012(9) 0.0087(8)
C1S 0.046(2) 0.046(2) 0.079(3) 0.0081(19) 0.0050(19) 0.0252(17)
Cl1S 0.1445(13) 0.0615(7) 0.1166(12) -0.0234(7) -0.0259(10) 0.0696(9)
Cl2S 0.0481(6) 0.0792(8) 0.1000(10) 0.0201(7) -0.0084(6) 0.0000(6)
Cl3S 0.0570(7) 0.1616(14) 0.0889(9) 0.0036(9) 0.0071(6) 0.0727(9)

loop_
_atom_type_symbol
_atom_type_description
_atom_type_scat_dispersion_real
_atom_type_scat_dispersion_imag
_atom_type_scat_source
C C 0.0033 0.0016 'International Tables Vol C Tables 4.2.6.8 and 6.1.1.4'
H H 0.0000 0.0000 'International Tables Vol C Tables 4.2.6.8 and 6.1.1.4'
N N 0.0061 0.0033 'International Tables Vol C Tables 4.2.6.8 and 6.1.1.4'
O O 0.0106 0.0060 'International Tables Vol C Tables 4.2.6.8 and 6.1.1.4'
Cl Cl 0.1484 0.1585 'International Tables Vol C Tables 4.2.6.8 and 6.1.1.4'

loop_
_geom_angle_atom_site_label_1
_geom_angle_atom_site_label_2
_geom_angle_atom_site_label_3
_geom_angle
_geom_angle_site_symmetry_1
_geom_angle_site_symmetry_3
_geom_angle_publ_flag
C6 C1 C2 119.6(2) . . ?
C6 C1 N2 121.3(2) . . ?
C2 C1 N2 119.0(2) . . ?
C3 C2 C1 118.4(2) . . ?
C3 C2 C7 119.4(2) . . ?
C1 C2 C7 122.3(2) . . ?
C4 C3 C2 121.5(3) . . ?
C4 C3 H3 119(2) . . ?
C2 C3 H3 119(2) . . ?
C3 C4 C5 119.6(3) . . ?
C3 C4 H4 115(2) . . ?
C5 C4 H4 125(2) . . ?
C6 C5 C4 120.6(2) . . ?
C6 C5 H5 120.2(17) . . ?
C4 C5 H5 119.2(17) . . ?
C5 C6 C1 120.3(2) . . ?
C5 C6 H6 118.6(18) . . ?
C1 C6 H6 121.1(18) . . ?
O1 C7 N1 120.1(2) . . ?
O1 C7 C2 121.3(2) . . ?
N1 C7 C2 118.6(2) . . ?
C7 N1 H1A 119(2) . . ?
C7 N1 H1B 121(2) . . ?
H1A N1 H1B 120(3) . . ?
O2 C8 N2 124.7(2) . . ?
O2 C8 C9 121.5(2) . . ?
N2 C8 C9 113.9(2) . . ?
C8 C9 H9A 109.5 . . ?
C8 C9 H9B 109.5 . . ?
H9A C9 H9B 109.5 . . ?
C8 C9 H9C 109.5 . . ?
H9A C9 H9C 109.5 . . ?
H9B C9 H9C 109.5 . . ?
C8 N2 C1 129.4(2) . . ?
C8 N2 H2 116(2) . . ?
C1 N2 H2 114(2) . . ?
C16 C11 N12 121.6(2) . . ?
C16 C11 C12 119.1(2) . . ?
N12 C11 C12 119.3(2) . . ?
C13 C12 C11 118.1(2) . . ?
C13 C12 C17 120.3(2) . . ?
C11 C12 C17 121.6(2) . . ?
C14 C13 C12 121.9(3) . . ?
C14 C13 H13 115(2) . . ?
C12 C13 H13 123(2) . . ?
C15 C14 C13 119.0(3) . . ?
C15 C14 H14 124(2) . . ?
C13 C14 H14 116(2) . . ?
C16 C15 C14 120.9(3) . . ?
C16 C15 H15 114(3) . . ?
C14 C15 H15 125(3) . . ?
C15 C16 C11 121.0(3) . . ?
C15 C16 H16 117(2) . . ?
C11 C16 H16 121(2) . . ?
O11 C17 N11 119.6(2) . . ?
O11 C17 C12 121.3(2) . . ?
N11 C17 C12 119.0(2) . . ?
C17 N11 H11A 117(3) . . ?
C17 N11 H11B 124(2) . . ?
H11A N11 H11B 117(4) . . ?
O12 C18 N12 124.2(3) . . ?
O12 C18 C19 121.5(3) . . ?
N12 C18 C19 114.3(2) . . ?
C18 C19 H19A 109.5 . . ?
C18 C19 H19B 109.5 . . ?
H19A C19 H19B 109.5 . . ?
C18 C19 H19C 109.5 . . ?
H19A C19 H19C 109.5 . . ?
H19B C19 H19C 109.5 . . ?
C18 N12 C11 129.9(2) . . ?
C18 N12 H12 119(3) . . ?
C11 N12 H12 109(3) . . ?
C26 C21 N22 121.7(2) . . ?
C26 C21 C22 119.3(2) . . ?
N22 C21 C22 119.0(2) . . ?
C23 C22 C21 118.0(2) . . ?
C23 C22 C27 120.4(2) . . ?
C21 C22 C27 121.7(2) . . ?
C24 C23 C22 122.5(3) . . ?
C24 C23 H23 118.9(19) . . ?
C22 C23 H23 118.2(19) . . ?
C23 C24 C25 119.2(3) . . ?
C23 C24 H24 118(2) . . ?
C25 C24 H24 123(2) . . ?
C24 C25 C26 120.6(3) . . ?
C24 C25 H25 118(2) . . ?
C26 C25 H25 121(2) . . ?
C25 C26 C21 120.4(2) . . ?
C25 C26 H26 124(2) . . ?
C21 C26 H26 115(2) . . ?
O21 C27 N21 120.8(2) . . ?
O21 C27 C22 121.5(2) . . ?
N21 C27 C22 117.7(2) . . ?
C27 N21 H21A 115(3) . . ?
C27 N21 H21B 129(2) . . ?
H21A N21 H21B 116(4) . . ?
O22 C28 N22 123.7(3) . . ?
O22 C28 C29 121.4(3) . . ?
N22 C28 C29 114.9(2) . . ?
C28 C29 H29A 109.5 . . ?
C28 C29 H29B 109.5 . . ?
H29A C29 H29B 109.5 . . ?
C28 C29 H29C 109.5 . . ?
H29A C29 H29C 109.5 . . ?
H29B C29 H29C 109.5 . . ?
C28 N22 C21 129.9(2) . . ?
C28 N22 H22 116(2) . . ?
C21 N22 H22 114(2) . . ?
C36 C31 N32 122.0(2) . . ?
C36 C31 C32 118.6(2) . . ?
N32 C31 C32 119.4(2) . . ?
C33 C32 C31 118.8(2) . . ?
C33 C32 C37 119.5(2) . . ?
C31 C32 C37 121.7(2) . . ?
C34 C33 C32 121.4(2) . . ?
C34 C33 H33 117(2) . . ?
C32 C33 H33 120(2) . . ?
C35 C34 C33 119.3(3) . . ?
C35 C34 H34 121(2) . . ?
C33 C34 H34 119(2) . . ?
C34 C35 C36 120.9(3) . . ?
C34 C35 H35 126(3) . . ?
C36 C35 H35 113(3) . . ?
C35 C36 C31 120.9(3) . . ?
C35 C36 H36 121(2) . . ?
C31 C36 H36 118(2) . . ?
O31 C37 N31 120.3(2) . . ?
O31 C37 C32 121.1(2) . . ?
N31 C37 C32 118.6(2) . . ?
C37 N31 H31A 113(2) . . ?
C37 N31 H31B 127(2) . . ?
H31A N31 H31B 120(3) . . ?
O32 C38 N32 124.3(2) . . ?
O32 C38 C39 121.6(2) . . ?
N32 C38 C39 114.1(2) . . ?
C38 C39 H39A 109.5 . . ?
C38 C39 H39B 109.5 . . ?
H39A C39 H39B 109.5 . . ?
C38 C39 H39C 109.5 . . ?
H39A C39 H39C 109.5 . . ?
H39B C39 H39C 109.5 . . ?
C38 N32 C31 128.7(2) . . ?
C38 N32 H32 117.5(19) . . ?
C31 N32 H32 113.6(19) . . ?
C46 C41 N42 121.9(2) . . ?
C46 C41 C42 119.3(2) . . ?
N42 C41 C42 118.8(2) . . ?
C43 C42 C41 117.6(2) . . ?
C43 C42 C47 120.0(2) . . ?
C41 C42 C47 122.3(2) . . ?
C44 C43 C42 122.9(3) . . ?
C44 C43 H43 126(2) . . ?
C42 C43 H43 111(2) . . ?
C43 C44 C45 118.7(3) . . ?
C43 C44 H44 121(2) . . ?
C45 C44 H44 120(2) . . ?
C44 C45 C46 121.1(3) . . ?
C44 C45 H45 117.9(19) . . ?
C46 C45 H45 121.0(19) . . ?
C45 C46 C41 120.4(3) . . ?
C45 C46 H46 118(3) . . ?
C41 C46 H46 122(3) . . ?
O41 C47 N41 119.7(2) . . ?
O41 C47 C42 121.8(2) . . ?
N41 C47 C42 118.5(2) . . ?
C47 N41 H41A 120(3) . . ?
C47 N41 H41B 125(2) . . ?
H41A N41 H41B 114(4) . . ?
O42 C48 N42 124.5(3) . . ?
O42 C48 C49 120.7(3) . . ?
N42 C48 C49 114.7(2) . . ?
C48 C49 H49A 109.5 . . ?
C48 C49 H49B 109.5 . . ?
H49A C49 H49B 109.5 . . ?
C48 C49 H49C 109.5 . . ?
H49A C49 H49C 109.5 . . ?
H49B C49 H49C 109.5 . . ?
C48 N42 C41 128.8(2) . . ?
C48 N42 H42 112(2) . . ?
C41 N42 H42 119(2) . . ?
N52 C51 C56 120.6(2) . . ?
N52 C51 C52 119.9(2) . . ?
C56 C51 C52 119.5(2) . . ?
C53 C52 C51 118.6(2) . . ?
C53 C52 C57 119.9(2) . . ?
C51 C52 C57 121.5(2) . . ?
C54 C53 C52 121.6(2) . . ?
C54 C53 H53 118.2(15) . . ?
C52 C53 H53 120.3(15) . . ?
C55 C54 C53 119.5(2) . . ?
C55 C54 H54 122(2) . . ?
C53 C54 H54 119(2) . . ?
C54 C55 C56 120.5(2) . . ?
C54 C55 H55 120(2) . . ?
C56 C55 H55 120(2) . . ?
C55 C56 C51 120.2(2) . . ?
C55 C56 H56 121(2) . . ?
C51 C56 H56 119(2) . . ?
O51 C57 N51 120.2(2) . . ?
O51 C57 C52 120.9(2) . . ?
N51 C57 C52 118.8(2) . . ?
C57 N51 H51A 118(2) . . ?
C57 N51 H51B 127(3) . . ?
H51A N51 H51B 115(3) . . ?
O52 C58 N52 123.9(2) . . ?
O52 C58 C59 121.1(2) . . ?
N52 C58 C59 114.9(2) . . ?
C58 C59 H59A 109.5 . . ?
C58 C59 H59B 109.5 . . ?
H59A C59 H59B 109.5 . . ?
C58 C59 H59C 109.5 . . ?
H59A C59 H59C 109.5 . . ?
H59B C59 H59C 109.5 . . ?
C58 N52 C51 128.1(2) . . ?
C58 N52 H52 113.9(19) . . ?
C51 N52 H52 117.2(19) . . ?
Cl2S C1S Cl3S 113.1(2) . . ?
Cl2S C1S Cl1S 113.5(2) . . ?
Cl3S C1S Cl1S 110.6(2) . . ?
Cl2S C1S H1SA 106.3 . . ?
Cl3S C1S H1SA 106.3 . . ?
Cl1S C1S H1SA 106.3 . . ?

loop_
_geom_bond_atom_site_label_1
_geom_bond_atom_site_label_2
_geom_bond_distance
_geom_bond_site_symmetry_2
_geom_bond_publ_flag
C1 C6 1.395(3) . ?
C1 C2 1.406(3) . ?
C1 N2 1.411(3) . ?
C2 C3 1.393(4) . ?
C2 C7 1.501(3) . ?
C3 C4 1.375(4) . ?
C3 H3 0.90(3) . ?
C4 C5 1.379(4) . ?
C4 H4 0.93(4) . ?
C5 C6 1.376(4) . ?
C5 H5 0.98(3) . ?
C6 H6 0.93(3) . ?
C7 O1 1.249(3) . ?
C7 N1 1.324(3) . ?
N1 H1A 0.87(3) . ?
N1 H1B 0.80(4) . ?
C8 O2 1.216(3) . ?
C8 N2 1.354(3) . ?
C8 C9 1.505(4) . ?
C9 H9A 0.9800 . ?
C9 H9B 0.9800 . ?
C9 H9C 0.9800 . ?
N2 H2 0.81(3) . ?
C11 C16 1.396(4) . ?
C11 N12 1.398(3) . ?
C11 C12 1.413(4) . ?
C12 C13 1.395(4) . ?
C12 C17 1.495(3) . ?
C13 C14 1.380(4) . ?
C13 H13 0.88(4) . ?
C14 C15 1.378(4) . ?
C14 H14 0.98(4) . ?
C15 C16 1.364(4) . ?
C15 H15 0.87(5) . ?
C16 H16 0.90(4) . ?
C17 O11 1.240(3) . ?
C17 N11 1.329(3) . ?
N11 H11A 0.76(5) . ?
N11 H11B 0.78(3) . ?
C18 O12 1.214(3) . ?
C18 N12 1.350(4) . ?
C18 C19 1.505(4) . ?
C19 H19A 0.9800 . ?
C19 H19B 0.9800 . ?
C19 H19C 0.9800 . ?
N12 H12 0.82(4) . ?
C21 C26 1.396(3) . ?
C21 N22 1.406(3) . ?
C21 C22 1.415(3) . ?
C22 C23 1.388(4) . ?
C22 C27 1.502(3) . ?
C23 C24 1.373(4) . ?
C23 H23 0.98(3) . ?
C24 C25 1.376(4) . ?
C24 H24 0.93(4) . ?
C25 C26 1.385(4) . ?
C25 H25 0.90(4) . ?
C26 H26 0.93(4) . ?
C27 O21 1.241(3) . ?
C27 N21 1.322(3) . ?
N21 H21A 0.77(4) . ?
N21 H21B 0.88(4) . ?
C28 O22 1.223(3) . ?
C28 N22 1.351(3) . ?
C28 C29 1.506(4) . ?
C29 H29A 0.9800 . ?
C29 H29B 0.9800 . ?
C29 H29C 0.9800 . ?
N22 H22 0.82(3) . ?
C31 C36 1.396(4) . ?
C31 N32 1.402(3) . ?
C31 C32 1.410(3) . ?
C32 C33 1.393(4) . ?
C32 C37 1.510(3) . ?
C33 C34 1.380(4) . ?
C33 H33 0.97(3) . ?
C34 C35 1.368(4) . ?
C34 H34 0.95(4) . ?
C35 C36 1.369(4) . ?
C35 H35 0.86(5) . ?
C36 H36 0.82(4) . ?
C37 O31 1.242(3) . ?
C37 N31 1.326(3) . ?
N31 H31A 0.86(3) . ?
N31 H31B 0.89(4) . ?
C38 O32 1.217(3) . ?
C38 N32 1.363(3) . ?
C38 C39 1.499(4) . ?
C39 H39A 0.9800 . ?
C39 H39B 0.9800 . ?
C39 H39C 0.9800 . ?
N32 H32 0.88(3) . ?
C41 C46 1.397(4) . ?
C41 N42 1.400(3) . ?
C41 C42 1.412(3) . ?
C42 C43 1.393(4) . ?
C42 C47 1.492(3) . ?
C43 C44 1.371(4) . ?
C43 H43 0.94(4) . ?
C44 C45 1.374(4) . ?
C44 H44 1.02(4) . ?
C45 C46 1.377(4) . ?
C45 H45 0.96(3) . ?
C46 H46 0.94(5) . ?
C47 O41 1.246(3) . ?
C47 N41 1.328(3) . ?
N41 H41A 0.79(4) . ?
N41 H41B 0.83(4) . ?
C48 O42 1.221(4) . ?
C48 N42 1.349(3) . ?
C48 C49 1.505(4) . ?
C49 H49A 0.9800 . ?
C49 H49B 0.9800 . ?
C49 H49C 0.9800 . ?
N42 H42 0.85(4) . ?
C51 N52 1.402(3) . ?
C51 C56 1.403(3) . ?
C51 C52 1.405(3) . ?
C52 C53 1.387(3) . ?
C52 C57 1.507(3) . ?
C53 C54 1.386(4) . ?
C53 H53 0.94(3) . ?
C54 C55 1.376(4) . ?
C54 H54 0.98(4) . ?
C55 C56 1.384(4) . ?
C55 H55 1.08(4) . ?
C56 H56 0.96(3) . ?
C57 O51 1.248(3) . ?
C57 N51 1.324(3) . ?
N51 H51A 0.87(4) . ?
N51 H51B 0.81(4) . ?
C58 O52 1.216(3) . ?
C58 N52 1.355(3) . ?
C58 C59 1.503(4) . ?
C59 H59A 0.9800 . ?
C59 H59B 0.9800 . ?
C59 H59C 0.9800 . ?
N52 H52 0.81(3) . ?
C1S Cl2S 1.684(4) . ?
C1S Cl3S 1.728(4) . ?
C1S Cl1S 1.735(4) . ?
C1S H1SA 1.0000 . ?

loop_
_geom_hbond_atom_site_label_D
_geom_hbond_atom_site_label_H
_geom_hbond_atom_site_label_A
_geom_hbond_distance_DH
_geom_hbond_distance_HA
_geom_hbond_distance_DA
_geom_hbond_angle_DHA
_geom_hbond_site_symmetry_A
N2 H2 O1 0.81(3) 1.94(4) 2.624(3) 142(3) .
N12 H12 O11 0.82(4) 1.86(4) 2.590(3) 148(4) .
N22 H22 O21 0.82(3) 1.91(3) 2.605(3) 142(3) .
N32 H32 O31 0.88(3) 1.86(3) 2.605(3) 141(3) .
N42 H42 O41 0.85(4) 1.94(3) 2.611(3) 135(3) .
N52 H52 O51 0.81(3) 1.96(3) 2.604(3) 136(2) .
N1 H1A O31 0.87(3) 2.07(3) 2.931(3) 173(3) .
N1 H1B O52 0.80(4) 2.22(4) 2.987(3) 161(3) 5_554
C3 H3 O52 0.90(3) 2.44(4) 3.292(3) 160(3) 5_554
N11 H11A O41 0.76(5) 2.22(5) 2.985(3) 178(5) 5_564
N11 H11B O2 0.78(3) 2.18(3) 2.949(3) 168(3) 5_664
C13 H13 O2 0.88(4) 2.48(4) 3.332(3) 164(3) 5_664
N21 H21A O51 0.77(4) 2.16(4) 2.903(3) 163(4) .
N21 H21B O12 0.88(4) 2.10(4) 2.982(3) 177(4) 2_665
C23 H23 O12 0.98(3) 2.35(3) 3.247(3) 152(3) 2_665
N31 H31A O1 0.86(3) 2.07(4) 2.929(3) 172(3) .
N31 H31B O22 0.89(4) 2.09(4) 2.970(3) 174(3) 5_454
C33 H33 O22 0.97(3) 2.34(3) 3.242(3) 154(3) 5_454
N41 H41A O11 0.79(4) 2.12(4) 2.898(3) 172(4) 6_655
N41 H41B O32 0.83(4) 2.16(4) 2.978(3) 171(4) .
C43 H43 O32 0.94(4) 2.31(4) 3.243(3) 171(3) .
N51 H51A O21 0.87(4) 2.04(4) 2.912(3) 179(4) .
N51 H51B O42 0.81(4) 2.15(4) 2.951(3) 170(4) 6_655
C53 H53 O42 0.94(3) 2.43(3) 3.323(4) 160(2) 6_655
C1S H1SA O52 1.00 2.66 3.493(5) 140.7 .
C5 H5 Cl2S 0.98(3) 2.80(3) 3.438(3) 124(2) 3_554
C25 H25 Cl3S 0.90(4) 2.85(4) 3.590(3) 141(3) 5_564
C45 H45 Cl1S 0.96(3) 2.82(3) 3.529(3) 131(2) 3_564

loop_
_geom_torsion_atom_site_label_1
_geom_torsion_atom_site_label_2
_geom_torsion_atom_site_label_3
_geom_torsion_atom_site_label_4
_geom_torsion
_geom_torsion_site_symmetry_1
_geom_torsion_site_symmetry_2
_geom_torsion_site_symmetry_3
_geom_torsion_site_symmetry_4
_geom_torsion_publ_flag
C6 C1 C2 C3 -0.3(4) . . . . ?
N2 C1 C2 C3 179.4(2) . . . . ?
C6 C1 C2 C7 179.6(2) . . . . ?
N2 C1 C2 C7 -0.6(4) . . . . ?
C1 C2 C3 C4 -0.2(4) . . . . ?
C7 C2 C3 C4 179.9(3) . . . . ?
C2 C3 C4 C5 1.2(5) . . . . ?
C3 C4 C5 C6 -1.7(5) . . . . ?
C4 C5 C6 C1 1.2(5) . . . . ?
C2 C1 C6 C5 -0.2(4) . . . . ?
N2 C1 C6 C5 -179.9(3) . . . . ?
C3 C2 C7 O1 -168.6(3) . . . . ?
C1 C2 C7 O1 11.4(4) . . . . ?
C3 C2 C7 N1 11.8(4) . . . . ?
C1 C2 C7 N1 -168.2(3) . . . . ?
O2 C8 N2 C1 2.2(5) . . . . ?
C9 C8 N2 C1 -177.8(3) . . . . ?
C6 C1 N2 C8 -9.9(4) . . . . ?
C2 C1 N2 C8 170.4(3) . . . . ?
C16 C11 C12 C13 2.0(4) . . . . ?
N12 C11 C12 C13 -178.8(3) . . . . ?
C16 C11 C12 C17 -177.5(3) . . . . ?
N12 C11 C12 C17 1.7(4) . . . . ?
C11 C12 C13 C14 -0.5(4) . . . . ?
C17 C12 C13 C14 179.0(3) . . . . ?
C12 C13 C14 C15 -0.8(5) . . . . ?
C13 C14 C15 C16 0.6(5) . . . . ?
C14 C15 C16 C11 0.9(5) . . . . ?
N12 C11 C16 C15 178.6(3) . . . . ?
C12 C11 C16 C15 -2.2(5) . . . . ?
C13 C12 C17 O11 -179.8(3) . . . . ?
C11 C12 C17 O11 -0.4(4) . . . . ?
C13 C12 C17 N11 -0.9(4) . . . . ?
C11 C12 C17 N11 178.6(3) . . . . ?
O12 C18 N12 C11 5.7(5) . . . . ?
C19 C18 N12 C11 -174.2(3) . . . . ?
C16 C11 N12 C18 -12.4(5) . . . . ?
C12 C11 N12 C18 168.4(3) . . . . ?
C26 C21 C22 C23 1.1(4) . . . . ?
N22 C21 C22 C23 -178.7(3) . . . . ?
C26 C21 C22 C27 -179.9(3) . . . . ?
N22 C21 C22 C27 0.2(4) . . . . ?
C21 C22 C23 C24 -1.6(5) . . . . ?
C27 C22 C23 C24 179.5(3) . . . . ?
C22 C23 C24 C25 1.3(5) . . . . ?
C23 C24 C25 C26 -0.5(6) . . . . ?
C24 C25 C26 C21 0.1(5) . . . . ?
N22 C21 C26 C25 179.4(3) . . . . ?
C22 C21 C26 C25 -0.4(5) . . . . ?
C23 C22 C27 O21 170.8(3) . . . . ?
C21 C22 C27 O21 -8.1(5) . . . . ?
C23 C22 C27 N21 -9.8(4) . . . . ?
C21 C22 C27 N21 171.3(3) . . . . ?
O22 C28 N22 C21 3.3(5) . . . . ?
C29 C28 N22 C21 -177.1(3) . . . . ?
C26 C21 N22 C28 5.3(5) . . . . ?
C22 C21 N22 C28 -174.9(3) . . . . ?
C36 C31 C32 C33 1.8(5) . . . . ?
N32 C31 C32 C33 -179.4(3) . . . . ?
C36 C31 C32 C37 -176.2(3) . . . . ?
N32 C31 C32 C37 2.7(4) . . . . ?
C31 C32 C33 C34 0.0(5) . . . . ?
C37 C32 C33 C34 178.0(3) . . . . ?
C32 C33 C34 C35 -2.0(6) . . . . ?
C33 C34 C35 C36 2.3(6) . . . . ?
C34 C35 C36 C31 -0.5(7) . . . . ?
N32 C31 C36 C35 179.6(4) . . . . ?
C32 C31 C36 C35 -1.5(6) . . . . ?
C33 C32 C37 O31 174.6(3) . . . . ?
C31 C32 C37 O31 -7.5(4) . . . . ?
C33 C32 C37 N31 -5.3(4) . . . . ?
C31 C32 C37 N31 172.6(3) . . . . ?
O32 C38 N32 C31 1.4(5) . . . . ?
C39 C38 N32 C31 -178.2(3) . . . . ?
C36 C31 N32 C38 -9.4(5) . . . . ?
C32 C31 N32 C38 171.8(3) . . . . ?
C46 C41 C42 C43 2.3(4) . . . . ?
N42 C41 C42 C43 -177.4(3) . . . . ?
C46 C41 C42 C47 -179.8(3) . . . . ?
N42 C41 C42 C47 0.5(4) . . . . ?
C41 C42 C43 C44 -1.5(5) . . . . ?
C47 C42 C43 C44 -179.4(3) . . . . ?
C42 C43 C44 C45 0.0(6) . . . . ?
C43 C44 C45 C46 0.6(6) . . . . ?
C44 C45 C46 C41 0.2(6) . . . . ?
N42 C41 C46 C45 177.9(3) . . . . ?
C42 C41 C46 C45 -1.7(5) . . . . ?
C43 C42 C47 O41 -179.5(3) . . . . ?
C41 C42 C47 O41 2.7(4) . . . . ?
C43 C42 C47 N41 0.1(4) . . . . ?
C41 C42 C47 N41 -177.7(3) . . . . ?
O42 C48 N42 C41 0.7(6) . . . . ?
C49 C48 N42 C41 -177.1(3) . . . . ?
C46 C41 N42 C48 -8.2(5) . . . . ?
C42 C41 N42 C48 171.5(3) . . . . ?
N52 C51 C52 C53 178.3(3) . . . . ?
C56 C51 C52 C53 -4.5(4) . . . . ?
N52 C51 C52 C57 -3.3(4) . . . . ?
C56 C51 C52 C57 174.0(3) . . . . ?
C51 C52 C53 C54 2.7(5) . . . . ?
C57 C52 C53 C54 -175.8(3) . . . . ?
C52 C53 C54 C55 1.1(5) . . . . ?
C53 C54 C55 C56 -3.1(5) . . . . ?
C54 C55 C56 C51 1.2(5) . . . . ?
N52 C51 C56 C55 179.8(3) . . . . ?
C52 C51 C56 C55 2.6(4) . . . . ?
C53 C52 C57 O51 -172.5(3) . . . . ?
C51 C52 C57 O51 9.1(4) . . . . ?
C53 C52 C57 N51 9.4(4) . . . . ?
C51 C52 C57 N51 -169.0(3) . . . . ?
O52 C58 N52 C51 0.3(5) . . . . ?
C59 C58 N52 C51 178.8(3) . . . . ?
C56 C51 N52 C58 22.0(4) . . . . ?
C52 C51 N52 C58 -160.8(3) . . . . ?
